data_4108651
loop_
_publ_author_name
'Andrea Klaer'
'Wolfgang Saak'
'Detlev Haase'
'Thomas M\"uller'

_publ_section_title
;
 Molecular Structure of a Cyclopropyl Substituted Vinyl Cation
;
_journal_name_full 'Journal of the American Chemical Society'
_journal_page_first 14956
_journal_page_last 14957
_journal_paper_doi 10.1021/ja8069055
_journal_volume 130
_journal_year 2008
_chemical_formula_sum 'C36 H23 B F20 Si2'
_chemical_formula_weight 902.53
_chemical_name_systematic
; 
 ? 
;
_space_group_IT_number 14
_symmetry_cell_setting monoclinic
_symmetry_space_group_name_Hall '-P 2ybc'
_symmetry_space_group_name_H-M 'P 1 21/c 1'
_atom_sites_solution_hydrogens geom
_atom_sites_solution_primary direct
_atom_sites_solution_secondary difmap
_audit_creation_method SHELXL-97
_cell_angle_alpha 90.00
_cell_angle_beta 105.740(6)
_cell_angle_gamma 90.00
_cell_formula_units_Z 4
_cell_length_a 14.2388(7)
_cell_length_b 14.3120(6)
_cell_length_c 18.3101(10)
_cell_measurement_temperature 153(2)
_cell_volume 3591.4(3)
_computing_cell_refinement 'IPDS (Stoe, 1999)'
_computing_data_collection 'IPDS (Stoe, 1999)'
_computing_data_reduction 'XRED (Stoe, 1997)'
_computing_molecular_graphics 'Ortep-3 for Windows (Farrugia, 1997)'
_computing_publication_material 'SHELX-97 (Sheldrick, 1997)'
_computing_structure_refinement 'SHELXL-97 (Sheldrick, 1997)'
_computing_structure_solution 'SHELXS-97 (Sheldrick, 1990)'
_diffrn_ambient_temperature 153(2)
_diffrn_measured_fraction_theta_full 0.991
_diffrn_measured_fraction_theta_max 0.991
_diffrn_measurement_device_type 'Stoe IPDS'
_diffrn_radiation_monochromator graphite
_diffrn_radiation_source 'fine-focus sealed tube'
_diffrn_radiation_type MoK\a
_diffrn_radiation_wavelength 0.71073
_diffrn_reflns_av_R_equivalents 0.0616
_diffrn_reflns_av_sigmaI/netI 0.0860
_diffrn_reflns_limit_h_max 17
_diffrn_reflns_limit_h_min -17
_diffrn_reflns_limit_k_max 17
_diffrn_reflns_limit_k_min -17
_diffrn_reflns_limit_l_max 22
_diffrn_reflns_limit_l_min -22
_diffrn_reflns_number 34103
_diffrn_reflns_theta_full 26.19
_diffrn_reflns_theta_max 26.19
_diffrn_reflns_theta_min 2.55
_exptl_absorpt_coefficient_mu 0.232
_exptl_absorpt_correction_T_max 0.9464
_exptl_absorpt_correction_T_min 0.9169
_exptl_absorpt_correction_type none
_exptl_crystal_colour yellow
_exptl_crystal_density_diffrn 1.669
_exptl_crystal_description prism
_exptl_crystal_F_000 1808
_exptl_crystal_size_max 0.38
_exptl_crystal_size_mid 0.35
_exptl_crystal_size_min 0.24
_refine_diff_density_max 0.217
_refine_diff_density_min -0.255
_refine_diff_density_rms 0.038
_refine_ls_extinction_method none
_refine_ls_goodness_of_fit_ref 0.704
_refine_ls_hydrogen_treatment mixed
_refine_ls_matrix_type full
_refine_ls_number_parameters 551
_refine_ls_number_reflns 7138
_refine_ls_number_restraints 0
_refine_ls_restrained_S_all 0.704
_refine_ls_R_factor_all 0.0668
_refine_ls_R_factor_gt 0.0284
_refine_ls_shift/su_max 0.001
_refine_ls_shift/su_mean 0.000
_refine_ls_structure_factor_coef Fsqd
_refine_ls_weighting_details 'calc w=1/[\s^2^(Fo^2^)+(0.0185P)^2^+0.0000P] where P=(Fo^2^+2Fc^2^)/3'
_refine_ls_weighting_scheme calc
_refine_ls_wR_factor_gt 0.0454
_refine_ls_wR_factor_ref 0.0492
_reflns_number_gt 4010
_reflns_number_total 7138
_reflns_threshold_expression >2sigma(I)
_cod_data_source_file ja8069055_si_001.cif
_cod_data_source_block 1[B(C6F5)4]
_cod_database_code 4108651

loop_
_symmetry_equiv_pos_as_xyz
'x, y, z'
'-x, y+1/2, -z+1/2'
'-x, -y, -z'
'x, -y-1/2, z-1/2'

loop_
_atom_site_label
_atom_site_type_symbol
_atom_site_fract_x
_atom_site_fract_y
_atom_site_fract_z
_atom_site_U_iso_or_equiv
_atom_site_adp_type
_atom_site_occupancy
_atom_site_symmetry_multiplicity
_atom_site_calc_flag
_atom_site_refinement_flags
Si1 Si 0.10138(4) 0.12270(4) 0.08102(3) 0.03334(14) Uani 1 1 d .
Si2 Si 0.20471(4) 0.23878(4) 0.23798(3) 0.03482(14) Uani 1 1 d .
C1 C 0.18995(14) 0.22024(13) 0.13014(10) 0.0306(5) Uani 1 1 d .
C2 C 0.23556(14) 0.27118(13) 0.09741(10) 0.0299(4) Uani 1 1 d .
C3 C 0.28720(14) 0.32966(15) 0.06092(11) 0.0332(5) Uani 1 1 d .
H3 H 0.2554(14) 0.3857(14) 0.0411(10) 0.040 Uiso 1 1 d .
C4 C 0.39902(16) 0.33132(17) 0.09042(13) 0.0412(5) Uani 1 1 d .
H4A H 0.4276(15) 0.2949(14) 0.1367(11) 0.049 Uiso 1 1 d .
H4B H 0.4256(15) 0.3924(15) 0.0884(11) 0.049 Uiso 1 1 d .
C5 C 0.35559(17) 0.28308(18) 0.01984(13) 0.0432(6) Uani 1 1 d .
H5A H 0.3543(15) 0.3140(14) -0.0254(12) 0.052 Uiso 1 1 d .
H5B H 0.3557(15) 0.2134(16) 0.0210(11) 0.052 Uiso 1 1 d .
C6 C 0.10472(17) 0.03244(14) 0.15433(11) 0.0458(6) Uani 1 1 d .
H6A H 0.0505 -0.0118 0.1340 0.055 Uiso 1 1 calc R
H6B H 0.1664 -0.0030 0.1622 0.055 Uiso 1 1 calc R
C7 C 0.09728(17) 0.06673(15) 0.23238(12) 0.0473(6) Uani 1 1 d .
H7A H 0.0391 0.1072 0.2253 0.057 Uiso 1 1 calc R
H7B H 0.0889 0.0123 0.2634 0.057 Uiso 1 1 calc R
C8 C 0.18781(17) 0.12108(14) 0.27418(11) 0.0440(6) Uani 1 1 d .
H8A H 0.2457 0.0830 0.2737 0.053 Uiso 1 1 calc R
H8B H 0.1868 0.1276 0.3278 0.053 Uiso 1 1 calc R
C9 C 0.14915(16) 0.07624(14) 0.00407(11) 0.0445(6) Uani 1 1 d .
H9A H 0.2159 0.0535 0.0254 0.053 Uiso 1 1 calc R
H9B H 0.1493 0.1259 -0.0327 0.053 Uiso 1 1 calc R
H9C H 0.1076 0.0247 -0.0213 0.053 Uiso 1 1 calc R
C10 C -0.01844(15) 0.18074(15) 0.04821(12) 0.0425(5) Uani 1 1 d .
H10A H -0.0113 0.2390 0.0221 0.051 Uiso 1 1 calc R
H10B H -0.0434 0.1946 0.0919 0.051 Uiso 1 1 calc R
H10C H -0.0642 0.1394 0.0131 0.051 Uiso 1 1 calc R
C11 C 0.10826(15) 0.32084(13) 0.24502(11) 0.0388(5) Uani 1 1 d .
H11A H 0.1119 0.3317 0.2986 0.047 Uiso 1 1 calc R
H11B H 0.0444 0.2944 0.2193 0.047 Uiso 1 1 calc R
H11C H 0.1170 0.3802 0.2210 0.047 Uiso 1 1 calc R
C12 C 0.32957(16) 0.28228(17) 0.27995(12) 0.0540(6) Uani 1 1 d .
H12A H 0.3387 0.3413 0.2556 0.065 Uiso 1 1 calc R
H12B H 0.3767 0.2361 0.2721 0.065 Uiso 1 1 calc R
H12C H 0.3397 0.2925 0.3345 0.065 Uiso 1 1 calc R
B1 B 0.26954(15) 0.68543(14) 0.21137(11) 0.0215(5) Uani 1 1 d .
C13 C 0.27201(12) 0.77938(12) 0.26454(9) 0.0222(4) Uani 1 1 d .
C14 C 0.21419(13) 0.78523(12) 0.31499(9) 0.0236(4) Uani 1 1 d .
C15 C 0.22035(13) 0.85467(13) 0.36738(10) 0.0266(4) Uani 1 1 d .
C16 C 0.28748(14) 0.92407(13) 0.37352(10) 0.0283(4) Uani 1 1 d .
C17 C 0.34761(13) 0.92295(13) 0.32577(10) 0.0266(4) Uani 1 1 d .
C18 C 0.33824(12) 0.85221(13) 0.27336(10) 0.0243(4) Uani 1 1 d .
C19 C 0.31421(12) 0.70467(12) 0.13784(9) 0.0207(4) Uani 1 1 d .
C20 C 0.28726(13) 0.78284(12) 0.09268(9) 0.0233(4) Uani 1 1 d .
C21 C 0.31878(13) 0.80342(13) 0.02951(10) 0.0262(4) Uani 1 1 d .
C22 C 0.38184(13) 0.74305(13) 0.00895(9) 0.0264(4) Uani 1 1 d .
C23 C 0.40875(13) 0.66316(13) 0.04921(10) 0.0267(4) Uani 1 1 d .
C24 C 0.37338(13) 0.64443(12) 0.11127(10) 0.0239(4) Uani 1 1 d .
C25 C 0.33436(13) 0.61143(12) 0.27489(9) 0.0230(4) Uani 1 1 d .
C26 C 0.29657(14) 0.54727(12) 0.31589(10) 0.0275(4) Uani 1 1 d .
C27 C 0.35288(17) 0.49105(13) 0.37215(10) 0.0355(5) Uani 1 1 d .
C28 C 0.45211(18) 0.49570(14) 0.39001(10) 0.0407(5) Uani 1 1 d .
C29 C 0.49453(15) 0.55971(15) 0.35306(11) 0.0393(5) Uani 1 1 d .
C30 C 0.43560(14) 0.61548(13) 0.29845(10) 0.0305(4) Uani 1 1 d .
C31 C 0.15847(12) 0.64678(12) 0.16878(9) 0.0212(4) Uani 1 1 d .
C32 C 0.07412(13) 0.69989(12) 0.14905(10) 0.0246(4) Uani 1 1 d .
C33 C -0.01572(13) 0.66531(13) 0.10875(10) 0.0270(4) Uani 1 1 d .
C34 C -0.02598(13) 0.57423(14) 0.08667(10) 0.0285(4) Uani 1 1 d .
C35 C 0.05532(14) 0.51852(13) 0.10326(10) 0.0271(4) Uani 1 1 d .
C36 C 0.14381(13) 0.55566(13) 0.14230(9) 0.0233(4) Uani 1 1 d .
F1 F 0.14764(7) 0.71772(7) 0.31449(6) 0.0333(3) Uani 1 1 d .
F2 F 0.16134(8) 0.85409(8) 0.41398(6) 0.0422(3) Uani 1 1 d .
F3 F 0.29663(8) 0.99270(7) 0.42529(6) 0.0401(3) Uani 1 1 d .
F4 F 0.41332(8) 0.99104(7) 0.33000(6) 0.0395(3) Uani 1 1 d .
F5 F 0.40187(7) 0.85685(7) 0.23002(6) 0.0346(3) Uani 1 1 d .
F6 F 0.22562(7) 0.84610(7) 0.10976(5) 0.0322(3) Uani 1 1 d .
F7 F 0.28875(8) 0.88107(7) -0.01084(6) 0.0382(3) Uani 1 1 d .
F8 F 0.41616(8) 0.76309(8) -0.05119(5) 0.0374(3) Uani 1 1 d .
F9 F 0.46872(8) 0.60187(7) 0.02864(6) 0.0390(3) Uani 1 1 d .
F10 F 0.40178(8) 0.56207(7) 0.14614(6) 0.0335(3) Uani 1 1 d .
F11 F 0.19894(8) 0.53580(7) 0.30226(6) 0.0353(3) Uani 1 1 d .
F12 F 0.30981(10) 0.43009(8) 0.40899(6) 0.0537(4) Uani 1 1 d .
F13 F 0.50759(10) 0.43886(9) 0.44292(6) 0.0639(4) Uani 1 1 d .
F14 F 0.59262(9) 0.56806(10) 0.37078(7) 0.0618(4) Uani 1 1 d .
F15 F 0.48296(8) 0.67911(8) 0.26663(6) 0.0427(3) Uani 1 1 d .
F16 F 0.07508(7) 0.79118(7) 0.16775(6) 0.0328(3) Uani 1 1 d .
F17 F -0.09528(7) 0.72180(8) 0.08976(6) 0.0385(3) Uani 1 1 d .
F18 F -0.11339(8) 0.54012(8) 0.04858(6) 0.0417(3) Uani 1 1 d .
F19 F 0.04769(8) 0.42845(7) 0.08115(6) 0.0385(3) Uani 1 1 d .
F20 F 0.22091(7) 0.49615(7) 0.15472(5) 0.0315(3) Uani 1 1 d .

loop_
_atom_site_aniso_label
_atom_site_aniso_U_11
_atom_site_aniso_U_22
_atom_site_aniso_U_33
_atom_site_aniso_U_23
_atom_site_aniso_U_13
_atom_site_aniso_U_12
Si1 0.0376(3) 0.0273(3) 0.0377(3) -0.0005(3) 0.0148(3) 0.0012(3)
Si2 0.0402(4) 0.0327(3) 0.0349(3) -0.0008(3) 0.0159(3) 0.0057(3)
C1 0.0311(11) 0.0267(11) 0.0376(11) 0.0034(9) 0.0153(10) 0.0053(9)
C2 0.0302(11) 0.0288(11) 0.0287(10) -0.0070(9) 0.0046(9) 0.0035(9)
C3 0.0281(12) 0.0344(12) 0.0384(12) 0.0063(9) 0.0113(10) 0.0013(10)
C4 0.0316(13) 0.0449(14) 0.0483(14) 0.0019(12) 0.0130(11) -0.0027(12)
C5 0.0436(14) 0.0495(14) 0.0438(13) -0.0039(12) 0.0245(12) -0.0060(12)
C6 0.0589(16) 0.0279(12) 0.0530(14) 0.0004(10) 0.0195(12) -0.0021(11)
C7 0.0676(17) 0.0322(12) 0.0500(13) 0.0118(11) 0.0296(13) 0.0063(12)
C8 0.0617(16) 0.0386(13) 0.0371(12) 0.0078(10) 0.0225(12) 0.0185(12)
C9 0.0526(15) 0.0357(12) 0.0480(13) -0.0080(10) 0.0182(12) 0.0025(11)
C10 0.0394(13) 0.0415(13) 0.0492(13) 0.0007(10) 0.0164(11) -0.0014(11)
C11 0.0492(14) 0.0301(12) 0.0440(12) 0.0053(9) 0.0243(11) 0.0027(10)
C12 0.0505(15) 0.0675(17) 0.0442(13) -0.0149(12) 0.0134(12) 0.0052(13)
B1 0.0203(11) 0.0215(11) 0.0241(11) 0.0016(9) 0.0083(9) -0.0009(9)
C13 0.0189(10) 0.0256(10) 0.0211(9) 0.0033(8) 0.0036(8) 0.0029(9)
C14 0.0223(10) 0.0212(10) 0.0281(10) 0.0024(8) 0.0083(9) -0.0002(9)
C15 0.0257(11) 0.0298(11) 0.0268(10) 0.0003(9) 0.0111(9) 0.0048(9)
C16 0.0309(11) 0.0255(11) 0.0256(10) -0.0052(8) 0.0028(9) 0.0082(9)
C17 0.0184(10) 0.0233(10) 0.0349(10) 0.0002(9) 0.0019(9) -0.0019(9)
C18 0.0176(10) 0.0273(11) 0.0278(10) -0.0004(8) 0.0058(8) 0.0018(9)
C19 0.0160(9) 0.0226(10) 0.0225(9) -0.0009(8) 0.0036(8) -0.0011(8)
C20 0.0196(10) 0.0250(10) 0.0258(9) -0.0024(8) 0.0071(8) 0.0000(9)
C21 0.0249(11) 0.0277(11) 0.0250(10) 0.0065(8) 0.0053(9) -0.0016(9)
C22 0.0245(10) 0.0354(11) 0.0218(9) -0.0006(9) 0.0103(9) -0.0059(9)
C23 0.0229(10) 0.0305(11) 0.0298(10) -0.0067(9) 0.0122(9) -0.0008(9)
C24 0.0228(10) 0.0201(10) 0.0291(10) 0.0022(8) 0.0073(9) 0.0008(8)
C25 0.0272(11) 0.0205(10) 0.0204(9) -0.0042(8) 0.0052(8) 0.0005(9)
C26 0.0351(12) 0.0248(10) 0.0243(10) -0.0042(8) 0.0110(9) 0.0029(9)
C27 0.0613(16) 0.0255(11) 0.0231(10) 0.0057(9) 0.0171(11) 0.0120(11)
C28 0.0595(16) 0.0355(12) 0.0203(10) 0.0020(9) -0.0007(11) 0.0220(12)
C29 0.0325(13) 0.0416(13) 0.0347(11) -0.0068(10) -0.0064(10) 0.0107(11)
C30 0.0325(12) 0.0270(11) 0.0288(10) -0.0023(9) 0.0029(9) 0.0000(10)
C31 0.0228(10) 0.0247(10) 0.0183(9) 0.0036(8) 0.0095(8) -0.0001(8)
C32 0.0266(11) 0.0228(10) 0.0264(10) 0.0033(8) 0.0108(9) -0.0012(9)
C33 0.0181(11) 0.0350(12) 0.0279(10) 0.0097(9) 0.0062(9) 0.0044(9)
C34 0.0201(11) 0.0379(12) 0.0249(10) 0.0016(9) 0.0019(8) -0.0102(10)
C35 0.0304(12) 0.0272(11) 0.0243(9) -0.0020(8) 0.0084(9) -0.0061(10)
C36 0.0209(10) 0.0286(11) 0.0214(9) 0.0022(8) 0.0074(8) 0.0020(9)
F1 0.0376(6) 0.0298(6) 0.0401(6) -0.0051(5) 0.0236(5) -0.0065(5)
F2 0.0518(8) 0.0401(7) 0.0459(7) -0.0082(5) 0.0324(6) 0.0008(6)
F3 0.0443(7) 0.0342(7) 0.0404(6) -0.0161(5) 0.0091(6) 0.0026(6)
F4 0.0310(7) 0.0330(7) 0.0541(7) -0.0126(5) 0.0108(6) -0.0101(6)
F5 0.0291(6) 0.0374(7) 0.0431(6) -0.0079(5) 0.0195(5) -0.0102(5)
F6 0.0375(7) 0.0292(6) 0.0339(6) 0.0070(5) 0.0167(5) 0.0120(5)
F7 0.0450(7) 0.0375(7) 0.0352(6) 0.0160(5) 0.0159(6) 0.0075(6)
F8 0.0415(7) 0.0487(7) 0.0289(6) 0.0035(5) 0.0211(5) -0.0021(6)
F9 0.0408(7) 0.0418(7) 0.0434(6) -0.0002(5) 0.0265(6) 0.0106(6)
F10 0.0387(7) 0.0266(6) 0.0420(6) 0.0062(5) 0.0224(5) 0.0103(5)
F11 0.0420(7) 0.0329(6) 0.0367(6) 0.0064(5) 0.0201(5) -0.0008(5)
F12 0.0928(10) 0.0379(7) 0.0404(7) 0.0175(6) 0.0353(7) 0.0171(7)
F13 0.0876(11) 0.0592(9) 0.0342(7) 0.0106(6) -0.0021(7) 0.0380(8)
F14 0.0358(8) 0.0686(9) 0.0645(8) -0.0022(7) -0.0145(6) 0.0121(7)
F15 0.0253(6) 0.0432(7) 0.0544(7) 0.0058(6) 0.0019(6) -0.0074(6)
F16 0.0284(6) 0.0249(6) 0.0441(6) 0.0031(5) 0.0084(5) 0.0027(5)
F17 0.0236(6) 0.0437(7) 0.0457(7) 0.0090(6) 0.0051(5) 0.0039(6)
F18 0.0275(7) 0.0490(7) 0.0432(6) 0.0024(6) 0.0004(5) -0.0134(6)
F19 0.0422(7) 0.0316(7) 0.0383(6) -0.0086(5) 0.0054(5) -0.0083(6)
F20 0.0273(6) 0.0301(6) 0.0363(6) -0.0087(5) 0.0071(5) 0.0017(5)

loop_
_atom_type_symbol
_atom_type_description
_atom_type_scat_dispersion_real
_atom_type_scat_dispersion_imag
_atom_type_scat_source
C C 0.0033 0.0016 'International Tables Vol C Tables 4.2.6.8 and 6.1.1.4'
H H 0.0000 0.0000 'International Tables Vol C Tables 4.2.6.8 and 6.1.1.4'
B B 0.0013 0.0007 'International Tables Vol C Tables 4.2.6.8 and 6.1.1.4'
F F 0.0171 0.0103 'International Tables Vol C Tables 4.2.6.8 and 6.1.1.4'
Si Si 0.0817 0.0704 'International Tables Vol C Tables 4.2.6.8 and 6.1.1.4'

loop_
_geom_angle_atom_site_label_1
_geom_angle_atom_site_label_2
_geom_angle_atom_site_label_3
_geom_angle
C10 Si1 C9 114.39(10)
C10 Si1 C6 112.90(10)
C9 Si1 C6 111.05(9)
C10 Si1 C1 104.79(9)
C9 Si1 C1 106.64(9)
C6 Si1 C1 106.33(9)
C11 Si2 C12 114.18(10)
C11 Si2 C8 112.61(9)
C12 Si2 C8 111.27(11)
C11 Si2 C1 106.33(9)
C12 Si2 C1 107.19(9)
C8 Si2 C1 104.51(9)
C2 C1 Si1 124.32(15)
C2 C1 Si2 119.06(16)
Si1 C1 Si2 116.61(9)
C1 C2 C3 179.4(2)
C2 C3 C5 117.39(18)
C2 C3 C4 118.07(18)
C5 C3 C4 56.24(13)
C2 C3 H3 115.7(11)
C5 C3 H3 118.8(11)
C4 C3 H3 117.7(12)
C5 C4 C3 61.83(15)
C5 C4 H4A 119.5(12)
C3 C4 H4A 116.2(12)
C5 C4 H4B 118.6(12)
C3 C4 H4B 112.6(13)
H4A C4 H4B 116.2(18)
C4 C5 C3 61.93(14)
C4 C5 H5A 117.8(13)
C3 C5 H5A 111.5(12)
C4 C5 H5B 117.4(12)
C3 C5 H5B 114.9(11)
H5A C5 H5B 119.4(17)
C7 C6 Si1 117.04(14)
C7 C6 H6A 108.0
Si1 C6 H6A 108.0
C7 C6 H6B 108.0
Si1 C6 H6B 108.0
H6A C6 H6B 107.3
C8 C7 C6 111.54(16)
C8 C7 H7A 109.3
C6 C7 H7A 109.3
C8 C7 H7B 109.3
C6 C7 H7B 109.3
H7A C7 H7B 108.0
C7 C8 Si2 117.38(15)
C7 C8 H8A 108.0
Si2 C8 H8A 108.0
C7 C8 H8B 108.0
Si2 C8 H8B 108.0
H8A C8 H8B 107.2
Si1 C9 H9A 109.5
Si1 C9 H9B 109.5
H9A C9 H9B 109.5
Si1 C9 H9C 109.5
H9A C9 H9C 109.5
H9B C9 H9C 109.5
Si1 C10 H10A 109.5
Si1 C10 H10B 109.5
H10A C10 H10B 109.5
Si1 C10 H10C 109.5
H10A C10 H10C 109.5
H10B C10 H10C 109.5
Si2 C11 H11A 109.5
Si2 C11 H11B 109.5
H11A C11 H11B 109.5
Si2 C11 H11C 109.5
H11A C11 H11C 109.5
H11B C11 H11C 109.5
Si2 C12 H12A 109.5
Si2 C12 H12B 109.5
H12A C12 H12B 109.5
Si2 C12 H12C 109.5
H12A C12 H12C 109.5
H12B C12 H12C 109.5
C13 B1 C25 100.81(13)
C13 B1 C31 114.42(14)
C25 B1 C31 113.32(14)
C13 B1 C19 112.99(14)
C25 B1 C19 114.34(14)
C31 B1 C19 101.55(13)
C18 C13 C14 112.49(15)
C18 C13 B1 125.81(13)
C14 C13 B1 121.03(15)
F1 C14 C15 115.83(14)
F1 C14 C13 119.38(15)
C15 C14 C13 124.78(17)
F2 C15 C16 119.70(15)
F2 C15 C14 120.42(16)
C16 C15 C14 119.87(15)
F3 C16 C15 121.46(14)
F3 C16 C17 119.76(17)
C15 C16 C17 118.78(16)
F4 C17 C18 120.67(14)
F4 C17 C16 119.93(16)
C18 C17 C16 119.40(17)
F5 C18 C17 114.67(15)
F5 C18 C13 120.63(15)
C17 C18 C13 124.68(14)
C20 C19 C24 113.02(14)
C20 C19 B1 120.92(14)
C24 C19 B1 125.86(15)
F6 C20 C21 115.39(15)
F6 C20 C19 119.65(13)
C21 C20 C19 124.96(15)
F7 C21 C22 120.45(14)
F7 C21 C20 120.76(15)
C22 C21 C20 118.79(16)
F8 C22 C23 120.65(15)
F8 C22 C21 119.93(16)
C23 C22 C21 119.41(14)
F9 C23 C22 120.22(14)
F9 C23 C24 120.08(16)
C22 C23 C24 119.69(15)
F10 C24 C19 120.74(14)
F10 C24 C23 115.30(14)
C19 C24 C23 123.95(16)
C26 C25 C30 112.49(16)
C26 C25 B1 125.49(16)
C30 C25 B1 121.66(15)
F11 C26 C27 115.25(16)
F11 C26 C25 120.74(16)
C27 C26 C25 124.01(18)
F12 C27 C28 119.63(18)
F12 C27 C26 120.01(19)
C28 C27 C26 120.36(18)
F13 C28 C27 120.8(2)
F13 C28 C29 120.5(2)
C27 C28 C29 118.73(18)
F14 C29 C28 120.35(19)
F14 C29 C30 120.75(19)
C28 C29 C30 118.90(19)
F15 C30 C29 115.25(17)
F15 C30 C25 119.34(16)
C29 C30 C25 125.41(18)
C32 C31 C36 112.80(16)
C32 C31 B1 126.11(16)
C36 C31 B1 120.81(15)
F16 C32 C33 115.21(16)
F16 C32 C31 121.14(16)
C33 C32 C31 123.65(17)
F17 C33 C34 118.64(17)
F17 C33 C32 120.66(17)
C34 C33 C32 120.69(18)
F18 C34 C33 120.82(18)
F18 C34 C35 120.80(17)
C33 C34 C35 118.38(18)
F19 C35 C34 119.73(17)
F19 C35 C36 120.92(17)
C34 C35 C36 119.35(17)
F20 C36 C35 115.42(16)
F20 C36 C31 119.51(16)
C35 C36 C31 125.07(17)

loop_
_geom_bond_atom_site_label_1
_geom_bond_atom_site_label_2
_geom_bond_distance
Si1 C10 1.845(2)
Si1 C9 1.8465(17)
Si1 C6 1.854(2)
Si1 C1 1.932(2)
Si2 C11 1.8380(19)
Si2 C12 1.843(2)
Si2 C8 1.850(2)
Si2 C1 1.9465(18)
C1 C2 1.234(2)
C2 C3 1.398(3)
C3 C5 1.535(3)
C3 C4 1.536(3)
C3 H3 0.943(19)
C4 C5 1.448(3)
C4 H4A 0.98(2)
C4 H4B 0.96(2)
C5 H5A 0.93(2)
C5 H5B 1.00(2)
C6 C7 1.541(3)
C6 H6A 0.9900
C6 H6B 0.9900
C7 C8 1.522(3)
C7 H7A 0.9900
C7 H7B 0.9900
C8 H8A 0.9900
C8 H8B 0.9900
C9 H9A 0.9800
C9 H9B 0.9800
C9 H9C 0.9800
C10 H10A 0.9800
C10 H10B 0.9800
C10 H10C 0.9800
C11 H11A 0.9800
C11 H11B 0.9800
C11 H11C 0.9800
C12 H12A 0.9800
C12 H12B 0.9800
C12 H12C 0.9800
B1 C13 1.655(3)
B1 C25 1.656(3)
B1 C31 1.657(3)
B1 C19 1.661(2)
C13 C18 1.385(2)
C13 C14 1.397(2)
C14 F1 1.3517(19)
C14 C15 1.367(2)
C15 F2 1.3502(18)
C15 C16 1.362(3)
C16 F3 1.3465(19)
C16 C17 1.380(2)
C17 F4 1.339(2)
C17 C18 1.376(2)
C18 F5 1.3583(17)
C19 C20 1.382(2)
C19 C24 1.383(2)
C20 F6 1.3553(18)
C20 C21 1.381(2)
C21 F7 1.339(2)
C21 C22 1.370(2)
C22 F8 1.3512(17)
C22 C23 1.358(3)
C23 F9 1.3472(19)
C23 C24 1.388(2)
C24 F10 1.3493(19)
C25 C26 1.384(2)
C25 C30 1.389(2)
C26 F11 1.354(2)
C26 C27 1.380(3)
C27 F12 1.348(2)
C27 C28 1.363(3)
C28 F13 1.345(2)
C28 C29 1.373(3)
C29 F14 1.351(2)
C29 C30 1.373(3)
C30 F15 1.355(2)
C31 C32 1.384(2)
C31 C36 1.387(2)
C32 F16 1.350(2)
C32 C33 1.383(3)
C33 F17 1.358(2)
C33 C34 1.361(3)
C34 F18 1.343(2)
C34 C35 1.370(3)
C35 F19 1.347(2)
C35 C36 1.376(3)
C36 F20 1.3590(19)

loop_
_geom_torsion_atom_site_label_1
_geom_torsion_atom_site_label_2
_geom_torsion_atom_site_label_3
_geom_torsion_atom_site_label_4
_geom_torsion
C10 Si1 C1 C2 -89.55(18)
C9 Si1 C1 C2 32.1(2)
C6 Si1 C1 C2 150.66(17)
C10 Si1 C1 Si2 89.36(11)
C9 Si1 C1 Si2 -148.99(10)
C6 Si1 C1 Si2 -30.42(13)
C11 Si2 C1 C2 91.48(17)
C12 Si2 C1 C2 -31.03(19)
C8 Si2 C1 C2 -149.21(16)
C11 Si2 C1 Si1 -87.50(11)
C12 Si2 C1 Si1 150.00(11)
C8 Si2 C1 Si1 31.82(13)
C2 C3 C4 C5 105.7(2)
C2 C3 C5 C4 -106.9(2)
C10 Si1 C6 C7 -67.9(2)
C9 Si1 C6 C7 162.06(16)
C1 Si1 C6 C7 46.44(19)
Si1 C6 C7 C8 -68.3(2)
C6 C7 C8 Si2 71.7(2)
C11 Si2 C8 C7 63.79(17)
C12 Si2 C8 C7 -166.55(14)
C1 Si2 C8 C7 -51.19(16)
C25 B1 C13 C18 94.13(18)
C31 B1 C13 C18 -143.91(16)
C19 B1 C13 C18 -28.3(2)
C25 B1 C13 C14 -75.79(19)
C31 B1 C13 C14 46.2(2)
C19 B1 C13 C14 161.74(15)
C18 C13 C14 F1 -178.37(15)
B1 C13 C14 F1 -7.2(2)
C18 C13 C14 C15 0.4(3)
B1 C13 C14 C15 171.60(17)
F1 C14 C15 F2 -0.9(2)
C13 C14 C15 F2 -179.77(16)
F1 C14 C15 C16 177.99(16)
C13 C14 C15 C16 -0.9(3)
F2 C15 C16 F3 0.0(3)
C14 C15 C16 F3 -178.91(16)
F2 C15 C16 C17 179.48(16)
C14 C15 C16 C17 0.6(3)
F3 C16 C17 F4 -1.4(3)
C15 C16 C17 F4 179.13(16)
F3 C16 C17 C18 179.56(16)
C15 C16 C17 C18 0.1(3)
F4 C17 C18 F5 1.9(2)
C16 C17 C18 F5 -179.02(16)
F4 C17 C18 C13 -179.55(16)
C16 C17 C18 C13 -0.5(3)
C14 C13 C18 F5 178.68(16)
B1 C13 C18 F5 8.0(3)
C14 C13 C18 C17 0.2(3)
B1 C13 C18 C17 -170.41(18)
C13 B1 C19 C20 -46.0(2)
C25 B1 C19 C20 -160.58(16)
C31 B1 C19 C20 77.01(19)
C13 B1 C19 C24 139.46(18)
C25 B1 C19 C24 24.9(2)
C31 B1 C19 C24 -97.51(19)
C24 C19 C20 F6 177.01(15)
B1 C19 C20 F6 1.8(2)
C24 C19 C20 C21 -3.2(3)
B1 C19 C20 C21 -178.41(17)
F6 C20 C21 F7 -0.2(2)
C19 C20 C21 F7 -179.94(17)
F6 C20 C21 C22 179.54(16)
C19 C20 C21 C22 -0.2(3)
F7 C21 C22 F8 1.8(3)
C20 C21 C22 F8 -177.91(16)
F7 C21 C22 C23 -177.81(17)
C20 C21 C22 C23 2.5(3)
F8 C22 C23 F9 -1.3(3)
C21 C22 C23 F9 178.31(16)
F8 C22 C23 C24 179.35(16)
C21 C22 C23 C24 -1.0(3)
C20 C19 C24 F10 -176.15(16)
B1 C19 C24 F10 -1.3(3)
C20 C19 C24 C23 4.8(3)
B1 C19 C24 C23 179.65(17)
F9 C23 C24 F10 -1.3(2)
C22 C23 C24 F10 178.01(16)
F9 C23 C24 C19 177.79(16)
C22 C23 C24 C19 -2.9(3)
C13 B1 C25 C26 94.33(18)
C31 B1 C25 C26 -28.4(2)
C19 B1 C25 C26 -144.14(16)
C13 B1 C25 C30 -78.28(18)
C31 B1 C25 C30 158.99(15)
C19 B1 C25 C30 43.2(2)
C30 C25 C26 F11 178.06(14)
B1 C25 C26 F11 4.9(2)
C30 C25 C26 C27 -2.1(2)
B1 C25 C26 C27 -175.34(16)
F11 C26 C27 F12 0.1(2)
C25 C26 C27 F12 -179.69(15)
F11 C26 C27 C28 179.11(16)
C25 C26 C27 C28 -0.7(3)
F12 C27 C28 F13 1.3(3)
C26 C27 C28 F13 -177.65(16)
F12 C27 C28 C29 -178.54(16)
C26 C27 C28 C29 2.5(3)
F13 C28 C29 F14 -1.7(3)
C27 C28 C29 F14 178.17(17)
F13 C28 C29 C30 178.89(17)
C27 C28 C29 C30 -1.2(3)
F14 C29 C30 F15 -1.7(3)
C28 C29 C30 F15 177.69(16)
F14 C29 C30 C25 178.66(17)
C28 C29 C30 C25 -1.9(3)
C26 C25 C30 F15 -176.13(15)
B1 C25 C30 F15 -2.6(2)
C26 C25 C30 C29 3.5(3)
B1 C25 C30 C29 176.99(17)
C13 B1 C31 C32 26.6(2)
C25 B1 C31 C32 141.42(15)
C19 B1 C31 C32 -95.47(17)
C13 B1 C31 C36 -160.00(14)
C25 B1 C31 C36 -45.16(19)
C19 B1 C31 C36 77.95(17)
C36 C31 C32 F16 -177.76(13)
B1 C31 C32 F16 -3.9(2)
C36 C31 C32 C33 1.4(2)
B1 C31 C32 C33 175.28(15)
F16 C32 C33 F17 0.7(2)
C31 C32 C33 F17 -178.53(13)
F16 C32 C33 C34 -179.97(14)
C31 C32 C33 C34 0.8(2)
F17 C33 C34 F18 -1.7(2)
C32 C33 C34 F18 178.95(14)
F17 C33 C34 C35 177.35(14)
C32 C33 C34 C35 -2.0(2)
F18 C34 C35 F19 0.0(2)
C33 C34 C35 F19 -179.02(14)
F18 C34 C35 C36 179.93(14)
C33 C34 C35 C36 0.9(2)
F19 C35 C36 F20 1.4(2)
C34 C35 C36 F20 -178.48(13)
F19 C35 C36 C31 -178.53(14)
C34 C35 C36 C31 1.6(2)
C32 C31 C36 F20 177.43(13)
B1 C31 C36 F20 3.2(2)
C32 C31 C36 C35 -2.6(2)
B1 C31 C36 C35 -176.85(15)
